data_7203695
loop_
_publ_author_name
'Liu, Yu'
'Tiekink, Edward R. T.'

_publ_section_title
;
 Supramolecular associations in binary antimony(iii) dithiocarbamates:
 influence of ligand steric bulk, influence on coordination geometry,
 and competition with hydrogen-bonding
;
_journal_issue 2
_journal_name_full CrystEngComm
_journal_page_first 20
_journal_paper_doi 10.1039/b416493h
_journal_volume 7
_journal_year 2005
_chemical_formula_sum 'C21 H36 N3 S6 Sb'
_chemical_formula_weight 644.64
_space_group_IT_number 14
_symmetry_cell_setting monoclinic
_symmetry_space_group_name_Hall '-P 2ybc'
_symmetry_space_group_name_H-M 'P 1 21/c 1'
_atom_sites_solution_hydrogens geom
_atom_sites_solution_primary direct
_atom_sites_solution_secondary difmap
_audit_creation_method SHELXL-97
_cell_angle_alpha 90
_cell_angle_beta 99.305(1)
_cell_angle_gamma 90
_cell_formula_units_Z 4
_cell_length_a 10.9080(6)
_cell_length_b 13.5802(7)
_cell_length_c 18.8708(10)
_cell_measurement_reflns_used 1985
_cell_measurement_temperature 223(2)
_cell_measurement_theta_max 22.3
_cell_measurement_theta_min 2.4
_cell_volume 2758.6(3)
_computing_cell_refinement 'SAINT (Bruker, 2000)'
_computing_data_collection 'SMART (Bruker, 2000)'
_computing_data_reduction 'SHELXTL (Bruker, 2000)'
_computing_molecular_graphics 'ORTEPII (Johnson, 1976)'
_computing_publication_material 'Bruker SHEXLTL (Bruker, 2000)'
_computing_structure_refinement 'SHELXL-97 (Sheldrick, 1997)'
_computing_structure_solution 'PATTY in DIRDIF92 (Beurskens et al., 1992)'
_diffrn_ambient_temperature 223(2)
_diffrn_measured_fraction_theta_full 0.993
_diffrn_measured_fraction_theta_max 0.993
_diffrn_measurement_device_type 'Bruker AXS SMART CCD'
_diffrn_measurement_method '\w scans'
_diffrn_radiation_monochromator graphite
_diffrn_radiation_source 'fine-focus sealed tube'
_diffrn_radiation_type MoK\a
_diffrn_radiation_wavelength 0.71069
_diffrn_reflns_av_R_equivalents 0.082
_diffrn_reflns_av_sigmaI/netI 0.107
_diffrn_reflns_limit_h_max 15
_diffrn_reflns_limit_h_min -14
_diffrn_reflns_limit_k_max 17
_diffrn_reflns_limit_k_min -19
_diffrn_reflns_limit_l_max 15
_diffrn_reflns_limit_l_min -26
_diffrn_reflns_number 23109
_diffrn_reflns_theta_full 30.1
_diffrn_reflns_theta_max 30.1
_diffrn_reflns_theta_min 1.9
_diffrn_standards_decay_% 0
_diffrn_standards_number 0
_exptl_absorpt_coefficient_mu 1.470
_exptl_absorpt_correction_T_max 1
_exptl_absorpt_correction_T_min 0.298
_exptl_absorpt_correction_type multi-scan
_exptl_absorpt_process_details '(SADABS, Bruker, 2000 & Blessing, 1995)'
_exptl_crystal_colour pale-yellow
_exptl_crystal_density_diffrn 1.552
_exptl_crystal_density_method 'not measured'
_exptl_crystal_description plate
_exptl_crystal_F_000 1320
_exptl_crystal_size_max 0.42
_exptl_crystal_size_mid 0.08
_exptl_crystal_size_min 0.03
_refine_diff_density_max 1.17
_refine_diff_density_min -0.51
_refine_diff_density_rms 0.129
_refine_ls_extinction_method none
_refine_ls_goodness_of_fit_ref 1.02
_refine_ls_hydrogen_treatment constr
_refine_ls_matrix_type full
_refine_ls_number_parameters 280
_refine_ls_number_reflns 8047
_refine_ls_number_restraints 0
_refine_ls_restrained_S_all 1.02
_refine_ls_R_factor_all 0.135
_refine_ls_R_factor_gt 0.071
_refine_ls_shift/su_max <0.001
_refine_ls_shift/su_mean 0.000
_refine_ls_structure_factor_coef Fsqd
_refine_ls_weighting_details 'calc w=1/[\s^2^(Fo^2^)+(0.046P)^2^] where P=(Fo^2^+2Fc^2^)/3'
_refine_ls_weighting_scheme calc
_refine_ls_wR_factor_gt 0.115
_refine_ls_wR_factor_ref 0.135
_reflns_number_gt 4663
_reflns_number_total 8047
_reflns_threshold_expression I>2\s(I)
_cod_data_source_file b416493h.txt
_cod_data_source_block Sb{S2CN(CH2)6}3
_cod_original_sg_symbol_H-M P21/c
_cod_database_code 7203695

loop_
_symmetry_equiv_pos_as_xyz
'x, y, z'
'-x, y+1/2, -z+1/2'
'-x, -y, -z'
'x, -y-1/2, z-1/2'

loop_
_atom_site_label
_atom_site_type_symbol
_atom_site_fract_x
_atom_site_fract_y
_atom_site_fract_z
_atom_site_U_iso_or_equiv
_atom_site_adp_type
_atom_site_occupancy
_atom_site_symmetry_multiplicity
_atom_site_calc_flag
_atom_site_refinement_flags
_atom_site_disorder_assembly
_atom_site_disorder_group
Sb Sb 0.28915(3) 0.24504(2) 0.081230(18) 0.03213(11) Uani 1 1 d . . .
S1 S 0.16394(12) 0.31334(10) -0.03113(7) 0.0359(3) Uani 1 1 d . . .
S2 S 0.04968(16) 0.34447(13) 0.09947(8) 0.0540(4) Uani 1 1 d . . .
S3 S 0.41924(12) 0.17548(10) -0.00582(7) 0.0343(3) Uani 1 1 d . . .
S4 S 0.20016(15) 0.05998(11) 0.02100(9) 0.0471(4) Uani 1 1 d . . .
S5 S 0.41476(13) 0.40341(10) 0.07753(7) 0.0373(3) Uani 1 1 d . . .
S6 S 0.53458(13) 0.25436(9) 0.18142(7) 0.0371(3) Uani 1 1 d . . .
N1 N -0.0636(4) 0.3794(3) -0.0342(2) 0.0355(11) Uani 1 1 d . . .
N2 N 0.3446(4) 0.0111(3) -0.0739(2) 0.0318(10) Uani 1 1 d . . .
N3 N 0.6371(4) 0.4253(3) 0.1567(2) 0.0329(10) Uani 1 1 d . . .
C1 C 0.0370(5) 0.3493(3) 0.0090(3) 0.0327(12) Uani 1 1 d . . .
C2 C -0.0740(5) 0.3753(4) -0.1128(3) 0.0466(15) Uani 1 1 d . . .
H2A H 0.0058 0.3944 -0.1262 0.056 Uiso 1 1 calc R . .
H2B H -0.1363 0.4233 -0.1340 0.056 Uiso 1 1 calc R . .
C3 C -0.1101(7) 0.2741(5) -0.1441(3) 0.063(2) Uani 1 1 d . . .
H3A H -0.0341 0.2381 -0.1490 0.076 Uiso 1 1 calc R . .
H3B H -0.1576 0.2827 -0.1924 0.076 Uiso 1 1 calc R . .
C4 C -0.1864(9) 0.2115(6) -0.1004(4) 0.088(3) Uani 1 1 d . . .
H4A H -0.2187 0.1544 -0.1293 0.106 Uiso 1 1 calc R . .
H4B H -0.1315 0.1868 -0.0579 0.106 Uiso 1 1 calc R . .
C5 C -0.2911(7) 0.2632(6) -0.0769(5) 0.087(3) Uani 1 1 d . . .
H5A H -0.3554 0.2143 -0.0721 0.104 Uiso 1 1 calc R . .
H5B H -0.3260 0.3086 -0.1152 0.104 Uiso 1 1 calc R . .
C6 C -0.2654(6) 0.3216(5) -0.0068(4) 0.0628(19) Uani 1 1 d . . .
H6A H -0.3443 0.3473 0.0039 0.075 Uiso 1 1 calc R . .
H6B H -0.2318 0.2766 0.0321 0.075 Uiso 1 1 calc R . .
C7 C -0.1761(5) 0.4066(4) -0.0074(4) 0.0518(17) Uani 1 1 d . . .
H7A H -0.2178 0.4595 -0.0373 0.062 Uiso 1 1 calc R . .
H7B H -0.1539 0.4321 0.0416 0.062 Uiso 1 1 calc R . .
C8 C 0.3205(5) 0.0736(4) -0.0244(3) 0.0314(12) Uani 1 1 d . . .
C9 C 0.4474(5) 0.0224(4) -0.1143(3) 0.0382(13) Uani 1 1 d . . .
H9A H 0.4780 -0.0430 -0.1247 0.046 Uiso 1 1 calc R . .
H9B H 0.5155 0.0574 -0.0844 0.046 Uiso 1 1 calc R . .
C10 C 0.4122(6) 0.0773(5) -0.1836(3) 0.0523(16) Uani 1 1 d . . .
H10A H 0.4836 0.0774 -0.2091 0.063 Uiso 1 1 calc R . .
H10B H 0.3948 0.1459 -0.1724 0.063 Uiso 1 1 calc R . .
C11 C 0.3020(8) 0.0368(7) -0.2328(4) 0.100(3) Uani 1 1 d . . .
H11A H 0.2913 0.0758 -0.2770 0.120 Uiso 1 1 calc R . .
H11B H 0.3225 -0.0304 -0.2456 0.120 Uiso 1 1 calc R . .
C12 C 0.1873(8) 0.0336(8) -0.2088(4) 0.112(4) Uani 1 1 d . . .
H12A H 0.1240 0.0278 -0.2518 0.134 Uiso 1 1 calc R . .
H12B H 0.1756 0.0984 -0.1880 0.134 Uiso 1 1 calc R . .
C13 C 0.1545(6) -0.0431(5) -0.1550(4) 0.070(2) Uani 1 1 d . . .
H13A H 0.1241 -0.1026 -0.1815 0.084 Uiso 1 1 calc R . .
H13B H 0.0863 -0.0171 -0.1325 0.084 Uiso 1 1 calc R . .
C14 C 0.2588(6) -0.0712(4) -0.0971(3) 0.0527(17) Uani 1 1 d . . .
H14A H 0.2242 -0.0954 -0.0555 0.063 Uiso 1 1 calc R . .
H14B H 0.3058 -0.1252 -0.1144 0.063 Uiso 1 1 calc R . .
C15 C 0.5399(5) 0.3655(3) 0.1417(2) 0.0297(11) Uani 1 1 d . . .
C16 C 0.7465(5) 0.3935(4) 0.2078(3) 0.0469(16) Uani 1 1 d . . .
H16A H 0.7931 0.3458 0.1837 0.056 Uiso 1 1 calc R . .
H16B H 0.7177 0.3594 0.2478 0.056 Uiso 1 1 calc R . .
C17 C 0.8336(5) 0.4744(4) 0.2379(3) 0.0471(15) Uani 1 1 d . . .
H17A H 0.8982 0.4456 0.2741 0.056 Uiso 1 1 calc R . .
H17B H 0.8746 0.4998 0.1991 0.056 Uiso 1 1 calc R . .
C18 C 0.7762(6) 0.5612(5) 0.2720(3) 0.0543(17) Uani 1 1 d . . .
H18A H 0.7112 0.5361 0.2974 0.065 Uiso 1 1 calc R . .
H18B H 0.8404 0.5912 0.3079 0.065 Uiso 1 1 calc R . .
C19 C 0.7209(6) 0.6402(4) 0.2209(3) 0.0538(17) Uani 1 1 d . . .
H19A H 0.7864 0.6666 0.1963 0.065 Uiso 1 1 calc R . .
H19B H 0.6922 0.6940 0.2487 0.065 Uiso 1 1 calc R . .
C20 C 0.6141(5) 0.6077(4) 0.1649(3) 0.0474(16) Uani 1 1 d . . .
H20A H 0.5880 0.6633 0.1329 0.057 Uiso 1 1 calc R . .
H20B H 0.5439 0.5901 0.1889 0.057 Uiso 1 1 calc R . .
C21 C 0.6439(5) 0.5207(4) 0.1199(3) 0.0411(14) Uani 1 1 d . . .
H21A H 0.5853 0.5200 0.0747 0.049 Uiso 1 1 calc R . .
H21B H 0.7276 0.5290 0.1083 0.049 Uiso 1 1 calc R . .

loop_
_atom_site_aniso_label
_atom_site_aniso_U_11
_atom_site_aniso_U_22
_atom_site_aniso_U_33
_atom_site_aniso_U_23
_atom_site_aniso_U_13
_atom_site_aniso_U_12
Sb 0.03463(19) 0.03670(19) 0.02496(17) 0.00186(17) 0.00452(13) 0.00040(17)
S1 0.0321(7) 0.0469(8) 0.0286(7) 0.0037(6) 0.0045(6) 0.0030(6)
S2 0.0504(10) 0.0780(11) 0.0344(8) -0.0140(8) 0.0091(7) 0.0073(8)
S3 0.0324(7) 0.0381(7) 0.0329(7) -0.0022(6) 0.0065(6) -0.0037(6)
S4 0.0511(10) 0.0454(8) 0.0496(9) -0.0038(7) 0.0225(8) -0.0133(7)
S5 0.0401(8) 0.0348(7) 0.0336(8) 0.0063(6) -0.0047(6) 0.0017(6)
S6 0.0430(8) 0.0320(6) 0.0343(7) 0.0058(6) 0.0005(6) 0.0014(6)
N1 0.033(3) 0.026(2) 0.047(3) -0.002(2) 0.004(2) 0.0012(18)
N2 0.036(3) 0.031(2) 0.028(2) 0.004(2) 0.0058(19) 0.0003(19)
N3 0.037(3) 0.035(2) 0.026(2) 0.006(2) 0.0038(19) -0.001(2)
C1 0.030(3) 0.024(2) 0.043(3) -0.008(2) 0.001(2) 0.001(2)
C2 0.035(3) 0.055(4) 0.048(4) 0.024(3) 0.001(3) 0.004(3)
C3 0.064(5) 0.089(5) 0.036(3) -0.009(4) 0.006(3) -0.034(4)
C4 0.117(8) 0.076(5) 0.074(6) -0.025(5) 0.023(5) -0.041(5)
C5 0.052(4) 0.096(6) 0.117(7) -0.045(6) 0.030(5) -0.030(4)
C6 0.045(4) 0.071(5) 0.077(5) -0.012(4) 0.025(4) -0.006(3)
C7 0.040(4) 0.046(3) 0.070(5) -0.009(3) 0.010(3) 0.013(3)
C8 0.034(3) 0.031(3) 0.028(3) 0.004(2) -0.001(2) 0.005(2)
C9 0.037(3) 0.037(3) 0.042(3) -0.003(3) 0.010(3) 0.006(2)
C10 0.047(4) 0.067(4) 0.043(4) 0.015(3) 0.008(3) 0.004(3)
C11 0.080(6) 0.167(9) 0.047(5) 0.034(6) -0.012(4) -0.014(6)
C12 0.050(5) 0.229(12) 0.049(5) 0.033(7) -0.011(4) 0.006(6)
C13 0.050(4) 0.091(5) 0.067(5) -0.026(4) 0.001(4) -0.024(4)
C14 0.060(4) 0.040(3) 0.060(4) -0.013(3) 0.020(4) -0.018(3)
C15 0.036(3) 0.035(3) 0.018(2) 0.001(2) 0.003(2) 0.002(2)
C16 0.043(4) 0.052(3) 0.041(3) 0.012(3) -0.008(3) -0.001(3)
C17 0.039(3) 0.057(4) 0.041(3) 0.000(3) -0.007(3) -0.002(3)
C18 0.061(4) 0.068(4) 0.032(3) -0.008(3) 0.002(3) -0.002(3)
C19 0.073(5) 0.051(4) 0.037(4) -0.007(3) 0.009(3) 0.004(3)
C20 0.045(4) 0.039(3) 0.058(4) 0.017(3) 0.010(3) 0.001(3)
C21 0.047(4) 0.043(3) 0.032(3) 0.010(3) 0.001(3) -0.015(3)

loop_
_atom_type_symbol
_atom_type_description
_atom_type_scat_dispersion_real
_atom_type_scat_dispersion_imag
_atom_type_scat_source
C C 0.0033 0.0016 'International Tables Vol C Tables 4.2.6.8 and 6.1.1.4'
H H 0.0000 0.0000 'International Tables Vol C Tables 4.2.6.8 and 6.1.1.4'
N N 0.0061 0.0033 'International Tables Vol C Tables 4.2.6.8 and 6.1.1.4'
S S 0.1246 0.1234 'International Tables Vol C Tables 4.2.6.8 and 6.1.1.4'
Sb Sb -0.5866 1.5461 'International Tables Vol C Tables 4.2.6.8 and 6.1.1.4'

loop_
_geom_angle_atom_site_label_1
_geom_angle_atom_site_label_2
_geom_angle_atom_site_label_3
_geom_angle
_geom_angle_site_symmetry_1
_geom_angle_site_symmetry_3
_geom_angle_publ_flag
S1 Sb S3 82.80(4) . . ?
S1 Sb S5 83.50(4) . . ?
S3 Sb S5 86.38(5) . . ?
S1 Sb S4 83.43(5) . . ?
S3 Sb S4 66.60(4) . . ?
S5 Sb S4 151.21(5) . . ?
C1 S1 Sb 95.65(18) . . ?
C8 S3 Sb 91.95(19) . . ?
C8 S4 Sb 82.18(18) . . ?
C15 S5 Sb 95.44(17) . . ?
C1 N1 C2 122.1(5) . . ?
C1 N1 C7 122.0(5) . . ?
C2 N1 C7 115.5(4) . . ?
C8 N2 C9 124.0(4) . . ?
C8 N2 C14 120.5(5) . . ?
C9 N2 C14 115.3(4) . . ?
C15 N3 C21 122.3(4) . . ?
C15 N3 C16 119.7(4) . . ?
C21 N3 C16 117.9(4) . . ?
N1 C1 S2 123.9(4) . . ?
N1 C1 S1 117.1(4) . . ?
S2 C1 S1 119.0(3) . . ?
N1 C2 C3 113.5(5) . . ?
N1 C2 H2A 108.9 . . ?
C3 C2 H2A 108.9 . . ?
N1 C2 H2B 108.9 . . ?
C3 C2 H2B 108.9 . . ?
H2A C2 H2B 107.7 . . ?
C2 C3 C4 115.0(6) . . ?
C2 C3 H3A 108.5 . . ?
C4 C3 H3A 108.5 . . ?
C2 C3 H3B 108.5 . . ?
C4 C3 H3B 108.5 . . ?
H3A C3 H3B 107.5 . . ?
C5 C4 C3 114.7(7) . . ?
C5 C4 H4A 108.6 . . ?
C3 C4 H4A 108.6 . . ?
C5 C4 H4B 108.6 . . ?
C3 C4 H4B 108.6 . . ?
H4A C4 H4B 107.6 . . ?
C4 C5 C6 117.8(7) . . ?
C4 C5 H5A 107.9 . . ?
C6 C5 H5A 107.9 . . ?
C4 C5 H5B 107.9 . . ?
C6 C5 H5B 107.9 . . ?
H5A C5 H5B 107.2 . . ?
C7 C6 C5 114.7(6) . . ?
C7 C6 H6A 108.6 . . ?
C5 C6 H6A 108.6 . . ?
C7 C6 H6B 108.6 . . ?
C5 C6 H6B 108.6 . . ?
H6A C6 H6B 107.6 . . ?
N1 C7 C6 113.0(5) . . ?
N1 C7 H7A 109.0 . . ?
C6 C7 H7A 109.0 . . ?
N1 C7 H7B 109.0 . . ?
C6 C7 H7B 109.0 . . ?
H7A C7 H7B 107.8 . . ?
N2 C8 S4 123.2(4) . . ?
N2 C8 S3 117.6(4) . . ?
S4 C8 S3 119.1(3) . . ?
N2 C9 C10 113.3(4) . . ?
N2 C9 H9A 108.9 . . ?
C10 C9 H9A 108.9 . . ?
N2 C9 H9B 108.9 . . ?
C10 C9 H9B 108.9 . . ?
H9A C9 H9B 107.7 . . ?
C9 C10 C11 115.1(6) . . ?
C9 C10 H10A 108.5 . . ?
C11 C10 H10A 108.5 . . ?
C9 C10 H10B 108.5 . . ?
C11 C10 H10B 108.5 . . ?
H10A C10 H10B 107.5 . . ?
C12 C11 C10 118.7(8) . . ?
C12 C11 H11A 107.6 . . ?
C10 C11 H11A 107.6 . . ?
C12 C11 H11B 107.6 . . ?
C10 C11 H11B 107.6 . . ?
H11A C11 H11B 107.1 . . ?
C11 C12 C13 123.4(8) . . ?
C11 C12 H12A 106.5 . . ?
C13 C12 H12A 106.5 . . ?
C11 C12 H12B 106.5 . . ?
C13 C12 H12B 106.5 . . ?
H12A C12 H12B 106.5 . . ?
C12 C13 C14 115.2(6) . . ?
C12 C13 H13A 108.5 . . ?
C14 C13 H13A 108.5 . . ?
C12 C13 H13B 108.5 . . ?
C14 C13 H13B 108.5 . . ?
H13A C13 H13B 107.5 . . ?
N2 C14 C13 113.2(5) . . ?
N2 C14 H14A 108.9 . . ?
C13 C14 H14A 108.9 . . ?
N2 C14 H14B 108.9 . . ?
C13 C14 H14B 108.9 . . ?
H14A C14 H14B 107.8 . . ?
N3 C15 S6 122.3(4) . . ?
N3 C15 S5 118.3(4) . . ?
S6 C15 S5 119.4(3) . . ?
N3 C16 C17 115.4(4) . . ?
N3 C16 H16A 108.4 . . ?
C17 C16 H16A 108.4 . . ?
N3 C16 H16B 108.4 . . ?
C17 C16 H16B 108.4 . . ?
H16A C16 H16B 107.5 . . ?
C18 C17 C16 116.6(5) . . ?
C18 C17 H17A 108.1 . . ?
C16 C17 H17A 108.1 . . ?
C18 C17 H17B 108.1 . . ?
C16 C17 H17B 108.1 . . ?
H17A C17 H17B 107.3 . . ?
C19 C18 C17 115.5(5) . . ?
C19 C18 H18A 108.4 . . ?
C17 C18 H18A 108.4 . . ?
C19 C18 H18B 108.4 . . ?
C17 C18 H18B 108.4 . . ?
H18A C18 H18B 107.5 . . ?
C18 C19 C20 115.2(5) . . ?
C18 C19 H19A 108.5 . . ?
C20 C19 H19A 108.5 . . ?
C18 C19 H19B 108.5 . . ?
C20 C19 H19B 108.5 . . ?
H19A C19 H19B 107.5 . . ?
C19 C20 C21 114.1(5) . . ?
C19 C20 H20A 108.7 . . ?
C21 C20 H20A 108.7 . . ?
C19 C20 H20B 108.7 . . ?
C21 C20 H20B 108.7 . . ?
H20A C20 H20B 107.6 . . ?
N3 C21 C20 112.8(5) . . ?
N3 C21 H21A 109.0 . . ?
C20 C21 H21A 109.0 . . ?
N3 C21 H21B 109.0 . . ?
C20 C21 H21B 109.0 . . ?
H21A C21 H21B 107.8 . . ?

loop_
_geom_bond_atom_site_label_1
_geom_bond_atom_site_label_2
_geom_bond_distance
_geom_bond_site_symmetry_2
_geom_bond_publ_flag
Sb S1 2.5069(13) . ?
Sb S3 2.5215(14) . ?
Sb S5 2.5571(14) . ?
Sb S4 2.8623(15) . ?
S1 C1 1.751(6) . ?
S2 C1 1.692(6) . ?
S3 C8 1.753(5) . ?
S4 C8 1.690(6) . ?
S5 C15 1.749(5) . ?
S6 C15 1.690(5) . ?
N1 C1 1.321(6) . ?
N1 C2 1.470(7) . ?
N1 C7 1.449(7) . ?
N2 C8 1.319(6) . ?
N2 C9 1.463(7) . ?
N2 C14 1.478(6) . ?
N3 C15 1.329(6) . ?
N3 C21 1.477(6) . ?
N3 C16 1.473(6) . ?
C2 C3 1.522(8) . ?
C2 H2A 0.9800 . ?
C2 H2B 0.9800 . ?
C3 C4 1.522(10) . ?
C3 H3A 0.9800 . ?
C3 H3B 0.9800 . ?
C4 C5 1.468(11) . ?
C4 H4A 0.9800 . ?
C4 H4B 0.9800 . ?
C5 C6 1.529(9) . ?
C5 H5A 0.9800 . ?
C5 H5B 0.9800 . ?
C6 C7 1.511(8) . ?
C6 H6A 0.9800 . ?
C6 H6B 0.9800 . ?
C7 H7A 0.9800 . ?
C7 H7B 0.9800 . ?
C9 C10 1.500(7) . ?
C9 H9A 0.9800 . ?
C9 H9B 0.9800 . ?
C10 C11 1.499(9) . ?
C10 H10A 0.9800 . ?
C10 H10B 0.9800 . ?
C11 C12 1.398(11) . ?
C11 H11A 0.9800 . ?
C11 H11B 0.9800 . ?
C12 C13 1.537(11) . ?
C12 H12A 0.9800 . ?
C12 H12B 0.9800 . ?
C13 C14 1.494(8) . ?
C13 H13A 0.9800 . ?
C13 H13B 0.9800 . ?
C14 H14A 0.9800 . ?
C14 H14B 0.9800 . ?
C16 C17 1.502(7) . ?
C16 H16A 0.9800 . ?
C16 H16B 0.9800 . ?
C17 C18 1.526(8) . ?
C17 H17A 0.9800 . ?
C17 H17B 0.9800 . ?
C18 C19 1.503(8) . ?
C18 H18A 0.9800 . ?
C18 H18B 0.9800 . ?
C19 C20 1.506(8) . ?
C19 H19A 0.9800 . ?
C19 H19B 0.9800 . ?
C20 C21 1.521(8) . ?
C20 H20A 0.9800 . ?
C20 H20B 0.9800 . ?
C21 H21A 0.9800 . ?
C21 H21B 0.9800 . ?
